data_2023223
loop_
_publ_author_name
'Loukopoulos, Edward'
'Papatriantafyllopoulou, Constantina'
'Moushi, Eleni'
'Kitos, Alexandros A.'
'Tasiopoulos, Anastasios J.'
'Perlepes, Spyros P.'
'Nastopoulos, Vassilios'

_publ_section_title
;
 Solvatomorphism in a series of copper(II) complexes with the
 5-phenylimidazole/perchlorate system as ligands.
;
_journal_coeditor_code AW5090
_journal_issue 'Pt 4'
_journal_name_full 'Acta crystallographica Section B, Structural science, crystal engineering and materials'
_journal_page_first 347
_journal_page_last 359
_journal_paper_doi 10.1107/S2052520624005948
_journal_volume 80
_journal_year 2024
_chemical_formula_moiety 'C36 H32 Cl2 Cu N8 O8, 3.3(H2 O)'
_chemical_formula_sum 'C36 H38.6 Cl2 Cu N8 O11.3'
_chemical_formula_weight 898.59
_space_group_crystal_system triclinic
_space_group_IT_number 2
_space_group_name_Hall '-P 1'
_space_group_name_H-M_alt 'P -1'
_atom_sites_solution_hydrogens mixed
_atom_sites_solution_primary direct
_atom_sites_solution_secondary difmap
_audit_creation_method SHELXL-2014/7
_cell_angle_alpha 97.633(6)
_cell_angle_beta 93.948(6)
_cell_angle_gamma 107.385(7)
_cell_formula_units_Z 1
_cell_length_a 8.8398(6)
_cell_length_b 9.9196(8)
_cell_length_c 12.8239(10)
_cell_measurement_reflns_used 4296
_cell_measurement_temperature 100(2)
_cell_measurement_theta_max 29.0940
_cell_measurement_theta_min 4.1960
_cell_volume 1056.59(15)
_computing_cell_refinement 'CrysAlisPro 1.171.38.43 (Rigaku OD, 2015)'
_computing_data_collection 'CrysAlisPro 1.171.38.43 (Rigaku OD, 2015)'
_computing_data_reduction 'CrysAlisPro 1.171.38.43 (Rigaku OD, 2015)'
_computing_molecular_graphics 'PLATON v.270519 (Spek, 2009); MERCURY v.2020.3.0 (Macrae et al., 2020)'
_computing_publication_material 'WINGX v.2018.3 (Farrugia, 2012); OLEX2 v.1.3.0 (Dolomanov et al., 2009)'
_computing_structure_refinement 'SHELXL-2014/7 (Sheldrick, 2015)'
_computing_structure_solution 'SHELXT-2018/2 (Sheldrick, 2015); SIR92 (Altomare et al., 1994)'
_diffrn_ambient_temperature 100(2)
_diffrn_detector_area_resol_mean 10.4223
_diffrn_measured_fraction_theta_full 0.994
_diffrn_measured_fraction_theta_max 0.994
_diffrn_measurement_device_type 'Oxford Diffraction SuperNova with Atlas CCD detector'
_diffrn_measurement_method '\w scans'
_diffrn_radiation_type MoK\a
_diffrn_radiation_wavelength 0.71073
_diffrn_reflns_av_R_equivalents 0.0260
_diffrn_reflns_av_unetI/netI 0.0369
_diffrn_reflns_Laue_measured_fraction_full 0.994
_diffrn_reflns_Laue_measured_fraction_max 0.994
_diffrn_reflns_limit_h_max 10
_diffrn_reflns_limit_h_min -10
_diffrn_reflns_limit_k_max 11
_diffrn_reflns_limit_k_min -11
_diffrn_reflns_limit_l_max 15
_diffrn_reflns_limit_l_min -15
_diffrn_reflns_number 7899
_diffrn_reflns_point_group_measured_fraction_full 0.994
_diffrn_reflns_point_group_measured_fraction_max 0.994
_diffrn_reflns_theta_full 24.997
_diffrn_reflns_theta_max 24.997
_diffrn_reflns_theta_min 3.068
_diffrn_source 'SuperNova (Mo) X-ray Source'
_exptl_absorpt_coefficient_mu 0.710
_exptl_absorpt_correction_T_max 1.000
_exptl_absorpt_correction_T_min 0.838
_exptl_absorpt_correction_type multi-scan
_exptl_absorpt_process_details
;
CrysAlisPro 1.171.38.43 (Rigaku Oxford Diffraction, 2015)
Empirical absorption correction using spherical harmonics,
 implemented in SCALE3 ABSPACK scaling algorithm.
;
_exptl_crystal_colour purple
_exptl_crystal_density_diffrn 1.412
_exptl_crystal_density_method 'not measured'
_exptl_crystal_description block
_exptl_crystal_F_000 464
_exptl_crystal_size_max 0.25
_exptl_crystal_size_mid 0.16
_exptl_crystal_size_min 0.15
_refine_diff_density_max 1.523
_refine_diff_density_min -0.480
_refine_diff_density_rms 0.114
_refine_ls_extinction_method none
_refine_ls_goodness_of_fit_ref 1.110
_refine_ls_hydrogen_treatment mixed
_refine_ls_matrix_type full
_refine_ls_number_parameters 283
_refine_ls_number_reflns 3692
_refine_ls_number_restraints 19
_refine_ls_restrained_S_all 1.117
_refine_ls_R_factor_all 0.0619
_refine_ls_R_factor_gt 0.0565
_refine_ls_shift/su_max 0.000
_refine_ls_shift/su_mean 0.000
_refine_ls_structure_factor_coef Fsqd
_refine_ls_weighting_details 'w=1/[\s^2^(Fo^2^)+(0.0898P)^2^+2.5027P] where P=(Fo^2^+2Fc^2^)/3'
_refine_ls_weighting_scheme calc
_refine_ls_wR_factor_gt 0.1615
_refine_ls_wR_factor_ref 0.1672
_reflns_Friedel_coverage 0.000
_reflns_number_gt 3323
_reflns_number_total 3692
_reflns_threshold_expression 'I > 2\s(I)'
_cod_data_source_file aw5090sup1.cif
_cod_data_source_block 1
_cod_depositor_comments 'Adding full bibliography for 2023223--2023233.cif.'
_cod_original_cell_volume 1056.59(14)
_cod_original_formula_sum 'C36 H38.60 Cl2 Cu N8 O11.30'
_cod_database_code 2023223
_cod_database_fobs_code 2023223
_shelx_shelxl_version_number 2014/7
_shelx_space_group_comment
;
The symmetry employed for this shelxl refinement is uniquely defined
by the following loop, which should always be used as a source of
symmetry information in preference to the above space-group names.
They are only intended as comments.
;
_shelx_estimated_absorpt_t_min 0.843
_shelx_estimated_absorpt_t_max 0.901

loop_
_space_group_symop_operation_xyz
'x, y, z'
'-x, -y, -z'

loop_
_atom_site_label
_atom_site_type_symbol
_atom_site_fract_x
_atom_site_fract_y
_atom_site_fract_z
_atom_site_U_iso_or_equiv
_atom_site_adp_type
_atom_site_occupancy
_atom_site_site_symmetry_order
_atom_site_calc_flag
_atom_site_refinement_flags_posn
_atom_site_refinement_flags_adp
_atom_site_refinement_flags_occupancy
_atom_site_disorder_assembly
_atom_site_disorder_group
Cu Cu 0.0000 0.0000 0.0000 0.0141(2) Uani 1 2 d S . P . .
N1A N 0.2544(4) 0.3929(3) -0.0718(3) 0.0182(7) Uani 1 1 d D . . . .
H1A H 0.261(5) 0.4794(17) -0.069(4) 0.027 Uiso 1 1 d D U . . .
C2A C 0.1320(4) 0.3015(4) -0.0354(3) 0.0182(8) Uani 1 1 d . . . . .
H2A H 0.0443 0.3255 -0.0084 0.022 Uiso 1 1 calc R U . . .
N3A N 0.1508(4) 0.1730(3) -0.0425(2) 0.0158(6) Uani 1 1 d . . . . .
C4A C 0.2929(4) 0.1841(4) -0.0853(3) 0.0169(7) Uani 1 1 d . . . . .
H4A H 0.3369 0.1081 -0.0999 0.020 Uiso 1 1 calc R U . . .
C5A C 0.3604(4) 0.3213(4) -0.1032(3) 0.0161(7) Uani 1 1 d . . . . .
C6A C 0.5095(4) 0.3868(4) -0.1462(3) 0.0168(7) Uani 1 1 d . . . . .
C7A C 0.5389(5) 0.5155(4) -0.1861(3) 0.0249(9) Uani 1 1 d . . . . .
H7A H 0.4604 0.5634 -0.1856 0.030 Uiso 1 1 calc R U . . .
C8A C 0.6809(5) 0.5739(4) -0.2263(4) 0.0301(10) Uani 1 1 d . . . . .
H8A H 0.7003 0.6624 -0.2519 0.036 Uiso 1 1 calc R U . . .
C9A C 0.7961(5) 0.5033(4) -0.2294(3) 0.0271(9) Uani 1 1 d . . . . .
H9A H 0.8929 0.5426 -0.2582 0.032 Uiso 1 1 calc R U . . .
C10A C 0.7681(5) 0.3757(4) -0.1902(3) 0.0238(8) Uani 1 1 d . . . . .
H10A H 0.8460 0.3272 -0.1921 0.029 Uiso 1 1 calc R U . . .
C11A C 0.6261(5) 0.3179(4) -0.1480(3) 0.0198(8) Uani 1 1 d . . . . .
H11A H 0.6085 0.2310 -0.1203 0.024 Uiso 1 1 calc R U . . .
N1B N -0.3739(4) -0.0806(3) -0.2365(3) 0.0197(7) Uani 1 1 d D . . . .
H1B H -0.4731(13) -0.103(5) -0.242(4) 0.030 Uiso 1 1 d D U . . .
C2B C -0.3095(4) -0.0665(4) -0.1371(3) 0.0186(8) Uani 1 1 d . . . . .
H2B H -0.3689 -0.0903 -0.0795 0.022 Uiso 1 1 calc R U . . .
N3B N -0.1521(4) -0.0150(3) -0.1289(2) 0.0166(6) Uani 1 1 d . . . . .
C4B C -0.1152(5) 0.0046(4) -0.2297(3) 0.0210(8) Uani 1 1 d . . . . .
H4B H -0.0104 0.0416 -0.2486 0.025 Uiso 1 1 calc R U . . .
C5B C -0.2521(5) -0.0370(4) -0.2985(3) 0.0212(8) Uani 1 1 d . . . . .
C6B C -0.2824(5) -0.0466(5) -0.4140(3) 0.0281(9) Uani 1 1 d . . . . .
C7B C -0.4178(6) -0.1482(5) -0.4710(4) 0.0385(11) Uani 1 1 d . . . . .
H7B H -0.4911 -0.2114 -0.4349 0.046 Uiso 1 1 calc R U . . .
C8B C -0.4463(7) -0.1579(6) -0.5798(4) 0.0470(14) Uani 1 1 d . . . . .
H8B H -0.5388 -0.2273 -0.6182 0.056 Uiso 1 1 calc R U . . .
C9B C -0.3403(7) -0.0669(7) -0.6316(4) 0.0497(15) Uani 1 1 d . . . . .
H9B H -0.3596 -0.0733 -0.7061 0.060 Uiso 1 1 calc R U . . .
C10B C -0.2067(7) 0.0332(8) -0.5768(4) 0.0558(16) Uani 1 1 d . . . . .
H10B H -0.1341 0.0960 -0.6136 0.067 Uiso 1 1 calc R U . . .
C11B C -0.1767(6) 0.0436(7) -0.4675(4) 0.0445(13) Uani 1 1 d . . . . .
H11B H -0.0835 0.1129 -0.4299 0.053 Uiso 1 1 calc R U . . .
Cl Cl 0.22971(10) -0.22173(9) -0.13429(7) 0.0176(2) Uani 1 1 d . . . . .
O1 O 0.1021(3) -0.1595(3) -0.1400(2) 0.0241(6) Uani 1 1 d . . . . .
O2 O 0.2815(4) -0.2450(3) -0.2376(2) 0.0324(7) Uani 1 1 d . . . . .
O3 O 0.3620(3) -0.1267(3) -0.0618(2) 0.0258(6) Uani 1 1 d . . . . .
O4 O 0.1729(3) -0.3566(3) -0.0967(2) 0.0273(7) Uani 1 1 d . . . . .
O5 O 0.1278(4) 0.3709(4) 0.6721(3) 0.0465(9) Uani 1 1 d D . . . .
H5A H 0.173(6) 0.399(6) 0.616(2) 0.070 Uiso 1 1 d D U . . .
H5B H 0.169(6) 0.445(4) 0.718(3) 0.070 Uiso 1 1 d D U . . .
O6A O 0.099(2) 0.3508(16) 0.4575(13) 0.075(3) Uani 0.3 1 d D U P . .
O6B O 0.2741(18) 0.4773(14) 0.4891(12) 0.075(3) Uani 0.35 1 d . U P . .

loop_
_atom_site_aniso_label
_atom_site_aniso_U_11
_atom_site_aniso_U_22
_atom_site_aniso_U_33
_atom_site_aniso_U_23
_atom_site_aniso_U_13
_atom_site_aniso_U_12
Cu 0.0148(3) 0.0139(3) 0.0131(3) 0.0031(2) -0.0003(2) 0.0038(2)
N1A 0.0202(16) 0.0126(15) 0.0237(16) 0.0031(13) 0.0033(13) 0.0077(13)
C2A 0.0185(18) 0.0183(18) 0.0183(18) 0.0036(14) 0.0008(14) 0.0063(15)
N3A 0.0190(15) 0.0153(15) 0.0130(15) 0.0021(12) 0.0007(12) 0.0054(12)
C4A 0.0194(18) 0.0174(18) 0.0155(17) 0.0019(14) 0.0015(14) 0.0086(14)
C5A 0.0182(18) 0.0152(17) 0.0153(17) 0.0004(14) -0.0016(14) 0.0073(14)
C6A 0.0184(18) 0.0163(18) 0.0134(17) -0.0016(14) -0.0006(14) 0.0043(14)
C7A 0.023(2) 0.0204(19) 0.034(2) 0.0061(17) 0.0053(17) 0.0093(16)
C8A 0.029(2) 0.023(2) 0.040(2) 0.0119(18) 0.0086(19) 0.0063(17)
C9A 0.020(2) 0.029(2) 0.028(2) 0.0007(17) 0.0045(16) 0.0031(17)
C10A 0.0181(19) 0.028(2) 0.024(2) -0.0010(16) -0.0020(16) 0.0093(16)
C11A 0.0244(19) 0.0177(18) 0.0168(18) -0.0001(14) -0.0024(15) 0.0082(15)
N1B 0.0143(15) 0.0232(16) 0.0208(17) 0.0002(13) -0.0024(13) 0.0071(13)
C2B 0.0192(18) 0.0209(18) 0.0171(18) 0.0035(15) 0.0029(15) 0.0080(15)
N3B 0.0187(15) 0.0162(15) 0.0158(15) 0.0021(12) 0.0011(12) 0.0072(12)
C4B 0.0214(19) 0.030(2) 0.0148(18) 0.0066(15) 0.0020(15) 0.0112(16)
C5B 0.026(2) 0.026(2) 0.0156(19) 0.0019(15) 0.0019(15) 0.0144(16)
C6B 0.034(2) 0.044(3) 0.016(2) 0.0036(17) -0.0006(17) 0.027(2)
C7B 0.050(3) 0.040(3) 0.025(2) -0.003(2) -0.011(2) 0.021(2)
C8B 0.066(4) 0.057(3) 0.022(2) -0.007(2) -0.012(2) 0.035(3)
C9B 0.064(4) 0.086(4) 0.017(2) -0.003(2) -0.003(2) 0.056(3)
C10B 0.050(3) 0.105(5) 0.028(3) 0.026(3) 0.014(2) 0.040(3)
C11B 0.032(3) 0.080(4) 0.023(2) 0.015(2) 0.0013(19) 0.018(3)
Cl 0.0170(4) 0.0143(4) 0.0222(5) 0.0017(3) 0.0017(3) 0.0064(3)
O1 0.0200(13) 0.0202(14) 0.0355(16) 0.0053(12) 0.0013(12) 0.0113(11)
O2 0.0301(16) 0.0406(18) 0.0251(15) -0.0008(13) 0.0067(13) 0.0106(14)
O3 0.0187(13) 0.0233(14) 0.0318(16) -0.0039(12) -0.0028(12) 0.0062(11)
O4 0.0230(14) 0.0190(14) 0.0440(18) 0.0125(12) 0.0050(13) 0.0092(11)
O5 0.045(2) 0.048(2) 0.0366(19) -0.0190(16) -0.0064(16) 0.0122(17)
O6A 0.096(6) 0.057(4) 0.084(5) 0.037(4) 0.033(5) 0.028(4)
O6B 0.096(6) 0.057(4) 0.084(5) 0.037(4) 0.033(5) 0.028(4)

loop_
_atom_type_symbol
_atom_type_description
_atom_type_scat_dispersion_real
_atom_type_scat_dispersion_imag
_atom_type_scat_source
C C 0.0033 0.0016 'International Tables Vol C Tables 4.2.6.8 and 6.1.1.4'
H H 0.0000 0.0000 'International Tables Vol C Tables 4.2.6.8 and 6.1.1.4'
N N 0.0061 0.0033 'International Tables Vol C Tables 4.2.6.8 and 6.1.1.4'
O O 0.0106 0.0060 'International Tables Vol C Tables 4.2.6.8 and 6.1.1.4'
Cl Cl 0.1484 0.1585 'International Tables Vol C Tables 4.2.6.8 and 6.1.1.4'
Cu Cu 0.3201 1.2651 'International Tables Vol C Tables 4.2.6.8 and 6.1.1.4'

loop_
_geom_angle_atom_site_label_1
_geom_angle_atom_site_label_2
_geom_angle_atom_site_label_3
_geom_angle
_geom_angle_site_symmetry_1
_geom_angle_site_symmetry_3
_geom_angle_publ_flag
N3A Cu N3A 180.0 . 2 ?
N3A Cu N3B 90.99(12) . 2 ?
N3A Cu N3B 89.01(12) 2 2 ?
N3A Cu N3B 89.01(12) . . ?
N3A Cu N3B 90.99(12) 2 . ?
N3B Cu N3B 180.0 2 . ?
C2A N1A C5A 108.7(3) . . ?
C2A N1A H1A 121(3) . . ?
C5A N1A H1A 130(3) . . ?
N3A C2A N1A 110.4(3) . . ?
N3A C2A H2A 124.8 . . ?
N1A C2A H2A 124.8 . . ?
C2A N3A C4A 106.2(3) . . ?
C2A N3A Cu 125.8(3) . . ?
C4A N3A Cu 128.0(2) . . ?
C5A C4A N3A 109.7(3) . . ?
C5A C4A H4A 125.1 . . ?
N3A C4A H4A 125.1 . . ?
C4A C5A N1A 104.9(3) . . ?
C4A C5A C6A 130.7(3) . . ?
N1A C5A C6A 124.5(3) . . ?
C11A C6A C7A 118.8(3) . . ?
C11A C6A C5A 119.0(3) . . ?
C7A C6A C5A 122.3(3) . . ?
C8A C7A C6A 120.6(4) . . ?
C8A C7A H7A 119.7 . . ?
C6A C7A H7A 119.7 . . ?
C7A C8A C9A 120.3(4) . . ?
C7A C8A H8A 119.9 . . ?
C9A C8A H8A 119.9 . . ?
C10A C9A C8A 119.5(4) . . ?
C10A C9A H9A 120.2 . . ?
C8A C9A H9A 120.2 . . ?
C9A C10A C11A 120.3(4) . . ?
C9A C10A H10A 119.9 . . ?
C11A C10A H10A 119.9 . . ?
C10A C11A C6A 120.5(4) . . ?
C10A C11A H11A 119.7 . . ?
C6A C11A H11A 119.7 . . ?
C2B N1B C5B 108.4(3) . . ?
C2B N1B H1B 113(3) . . ?
C5B N1B H1B 138(3) . . ?
N3B C2B N1B 111.2(3) . . ?
N3B C2B H2B 124.4 . . ?
N1B C2B H2B 124.4 . . ?
C2B N3B C4B 105.7(3) . . ?
C2B N3B Cu 126.1(3) . . ?
C4B N3B Cu 127.6(2) . . ?
C5B C4B N3B 109.8(3) . . ?
C5B C4B H4B 125.1 . . ?
N3B C4B H4B 125.1 . . ?
C4B C5B N1B 104.9(3) . . ?
C4B C5B C6B 132.9(4) . . ?
N1B C5B C6B 122.2(4) . . ?
C11B C6B C7B 119.0(4) . . ?
C11B C6B C5B 120.5(4) . . ?
C7B C6B C5B 120.5(4) . . ?
C8B C7B C6B 120.6(5) . . ?
C8B C7B H7B 119.7 . . ?
C6B C7B H7B 119.7 . . ?
C9B C8B C7B 119.5(5) . . ?
C9B C8B H8B 120.2 . . ?
C7B C8B H8B 120.2 . . ?
C10B C9B C8B 120.6(4) . . ?
C10B C9B H9B 119.7 . . ?
C8B C9B H9B 119.7 . . ?
C9B C10B C11B 120.4(6) . . ?
C9B C10B H10B 119.8 . . ?
C11B C10B H10B 119.8 . . ?
C6B C11B C10B 119.9(5) . . ?
C6B C11B H11B 120.1 . . ?
C10B C11B H11B 120.1 . . ?
O1 Cl O3 109.46(17) . . ?
O1 Cl O4 108.85(16) . . ?
O3 Cl O4 109.49(17) . . ?
O1 Cl O2 110.20(18) . . ?
O3 Cl O2 109.37(17) . . ?
O4 Cl O2 109.44(18) . . ?
H5A O5 H5B 101(4) . . ?

loop_
_geom_bond_atom_site_label_1
_geom_bond_atom_site_label_2
_geom_bond_distance
_geom_bond_site_symmetry_2
_geom_bond_publ_flag
Cu N3A 2.000(3) . ?
Cu N3A 2.000(3) 2 ?
Cu N3B 2.018(3) 2 ?
Cu N3B 2.018(3) . ?
N1A C2A 1.345(5) . ?
N1A C5A 1.385(5) . ?
N1A H1A 0.839(10) . ?
C2A N3A 1.326(5) . ?
C2A H2A 0.9500 . ?
N3A C4A 1.385(5) . ?
C4A C5A 1.370(5) . ?
C4A H4A 0.9500 . ?
C5A C6A 1.465(5) . ?
C6A C11A 1.396(5) . ?
C6A C7A 1.398(5) . ?
C7A C8A 1.383(6) . ?
C7A H7A 0.9500 . ?
C8A C9A 1.398(6) . ?
C8A H8A 0.9500 . ?
C9A C10A 1.384(6) . ?
C9A H9A 0.9500 . ?
C10A C11A 1.394(6) . ?
C10A H10A 0.9500 . ?
C11A H11A 0.9500 . ?
N1B C2B 1.331(5) . ?
N1B C5B 1.382(5) . ?
N1B H1B 0.833(10) . ?
C2B N3B 1.322(5) . ?
C2B H2B 0.9500 . ?
N3B C4B 1.380(5) . ?
C4B C5B 1.367(5) . ?
C4B H4B 0.9500 . ?
C5B C6B 1.472(5) . ?
C6B C11B 1.377(7) . ?
C6B C7B 1.395(7) . ?
C7B C8B 1.386(7) . ?
C7B H7B 0.9500 . ?
C8B C9B 1.369(9) . ?
C8B H8B 0.9500 . ?
C9B C10B 1.369(9) . ?
C9B H9B 0.9500 . ?
C10B C11B 1.393(7) . ?
C10B H10B 0.9500 . ?
C11B H11B 0.9500 . ?
Cl O1 1.441(3) . ?
Cl O3 1.441(3) . ?
Cl O4 1.441(3) . ?
Cl O2 1.443(3) . ?
O5 H5A 0.885(15) . ?
O5 H5B 0.847(14) . ?
O6A O6B 1.66(2) . ?
